data_4305180
loop_
_publ_author_name
'Christopher W. Belock'
'Anil \,Cetin'
'Natalie V. Barone'
'Christopher J. Ziegler'

_publ_section_title
;
Transition Metal Coordination Chemistry
of N,N-Bis(2-{pyrid-2-ylethyl})hydroxylamine
;
_journal_name_full 'Inorganic Chemistry'
_journal_page_first 7114
_journal_page_last 7120
_journal_paper_doi 10.1021/ic702406n
_journal_volume 47
_journal_year 2008
_chemical_formula_sum 'C14 H16 Cl2 Cr N3 O'
_chemical_formula_weight 365.20
_chemical_name_systematic
; 
 ? 
;
_space_group_IT_number 14
_symmetry_cell_setting monoclinic
_symmetry_space_group_name_Hall '-P 2yn'
_symmetry_space_group_name_H-M 'P 1 21/n 1'
_atom_sites_solution_hydrogens geom
_atom_sites_solution_primary direct
_atom_sites_solution_secondary difmap
_audit_creation_method SHELXL-97
_cell_angle_alpha 90.00
_cell_angle_beta 102.449(2)
_cell_angle_gamma 90.00
_cell_formula_units_Z 4
_cell_length_a 7.4880(10)
_cell_length_b 13.2153(18)
_cell_length_c 15.329(2)
_cell_measurement_reflns_used 4544
_cell_measurement_temperature 100(2)
_cell_measurement_theta_max 28.13
_cell_measurement_theta_min 2.72
_cell_volume 1481.2(3)
_computing_cell_refinement 'Bruker SMART'
_computing_data_collection 'Bruker SMART'
_computing_data_reduction 'Bruker SAINT'
_computing_molecular_graphics 'Bruker SHELXTL'
_computing_publication_material 'Bruker SHELXTL'
_computing_structure_refinement 'SHELXL-97 (Sheldrick, 1997)'
_computing_structure_solution 'SHELXS-97 (Sheldrick, 1990)'
_diffrn_ambient_temperature 100(2)
_diffrn_measured_fraction_theta_full 0.955
_diffrn_measured_fraction_theta_max 0.955
_diffrn_measurement_device_type 'CCD area detector'
_diffrn_measurement_method 'phi and omega scans'
_diffrn_radiation_monochromator graphite
_diffrn_radiation_source 'fine-focus sealed tube'
_diffrn_radiation_type MoK\a
_diffrn_radiation_wavelength 0.71073
_diffrn_reflns_av_R_equivalents 0.0325
_diffrn_reflns_av_sigmaI/netI 0.0319
_diffrn_reflns_limit_h_max 9
_diffrn_reflns_limit_h_min -9
_diffrn_reflns_limit_k_max 17
_diffrn_reflns_limit_k_min -17
_diffrn_reflns_limit_l_max 19
_diffrn_reflns_limit_l_min -19
_diffrn_reflns_number 12699
_diffrn_reflns_theta_full 28.22
_diffrn_reflns_theta_max 28.22
_diffrn_reflns_theta_min 2.06
_exptl_absorpt_coefficient_mu 1.134
_exptl_absorpt_correction_T_max 0.8951
_exptl_absorpt_correction_T_min 0.7642
_exptl_absorpt_correction_type multi-scan
_exptl_crystal_colour blue
_exptl_crystal_density_diffrn 1.638
_exptl_crystal_density_meas ?
_exptl_crystal_density_method .
_exptl_crystal_description block
_exptl_crystal_F_000 748
_exptl_crystal_size_max 0.30
_exptl_crystal_size_mid 0.30
_exptl_crystal_size_min 0.10
_refine_diff_density_max 0.363
_refine_diff_density_min -0.283
_refine_diff_density_rms 0.067
_refine_ls_extinction_method none
_refine_ls_goodness_of_fit_ref 1.046
_refine_ls_hydrogen_treatment mixed
_refine_ls_matrix_type full
_refine_ls_number_parameters 254
_refine_ls_number_reflns 3493
_refine_ls_number_restraints 0
_refine_ls_restrained_S_all 1.046
_refine_ls_R_factor_all 0.0353
_refine_ls_R_factor_gt 0.0299
_refine_ls_shift/su_max 0.000
_refine_ls_shift/su_mean 0.000
_refine_ls_structure_factor_coef Fsqd
_refine_ls_weighting_details 'calc w=1/[\s^2^(Fo^2^)+(0.0332P)^2^+0.8813P] where P=(Fo^2^+2Fc^2^)/3'
_refine_ls_weighting_scheme calc
_refine_ls_wR_factor_gt 0.0713
_refine_ls_wR_factor_ref 0.0736
_reflns_number_gt 3111
_reflns_number_total 3493
_reflns_threshold_expression >2sigma(I)
_cod_data_source_file ic702406n-file002_1.cif
_cod_data_source_block 2
_cod_depositor_comments
;
The following automatic conversions were performed:
'_symmetry_cell_setting' value 'Monoclinic' changed to 'monoclinic'
according to '/home/saulius/struct/CIF-dictionaries/cif_core.dic'
dictionary named 'cif_core.dic' version 2.4.1 from 2010-06-29.

Automatic conversion script
Id: cif_fix_enum 1527 2010-12-29 10:47:43Z saulius 
;
_cod_database_code 4305180

loop_
_symmetry_equiv_pos_as_xyz
'x, y, z'
'-x+1/2, y+1/2, -z+1/2'
'-x, -y, -z'
'x-1/2, -y-1/2, z-1/2'

loop_
_atom_site_label
_atom_site_type_symbol
_atom_site_fract_x
_atom_site_fract_y
_atom_site_fract_z
_atom_site_U_iso_or_equiv
_atom_site_adp_type
_atom_site_occupancy
_atom_site_symmetry_multiplicity
_atom_site_calc_flag
_atom_site_refinement_flags
_atom_site_disorder_assembly
_atom_site_disorder_group
C1 C -0.0569(3) 0.07473(14) 0.13681(12) 0.0158(4) Uani 1 1 d . . .
C2 C -0.0576(3) -0.02942(14) 0.13839(12) 0.0195(4) Uani 1 1 d . . .
C3 C 0.0924(3) -0.08053(15) 0.12133(13) 0.0236(4) Uani 1 1 d . . .
C4 C 0.2328(3) -0.02528(15) 0.10011(13) 0.0218(4) Uani 1 1 d . . .
C5 C 0.2255(3) 0.07987(14) 0.09847(12) 0.0160(4) Uani 1 1 d . . .
C6 C 0.3758(3) 0.13921(14) 0.07091(13) 0.0181(4) Uani 1 1 d . . .
C7 C 0.3184(3) 0.23622(14) 0.02078(13) 0.0167(4) Uani 1 1 d . . .
C8 C 0.3083(3) 0.41902(14) 0.05159(12) 0.0162(4) Uani 1 1 d . . .
C9 C 0.3147(2) 0.49723(14) 0.12419(12) 0.0154(4) Uani 1 1 d . . .
C10 C 0.1360(2) 0.52058(13) 0.14896(11) 0.0132(3) Uani 1 1 d . . .
C11 C 0.0964(3) 0.62008(14) 0.16775(12) 0.0159(4) Uani 1 1 d . . .
C12 C -0.0677(3) 0.64306(14) 0.18976(12) 0.0162(4) Uani 1 1 d . . .
C13 C -0.1919(2) 0.56581(14) 0.19143(12) 0.0150(4) Uani 1 1 d . . .
C14 C -0.1444(2) 0.46853(14) 0.17398(12) 0.0142(3) Uani 1 1 d . . .
Cl1 Cl -0.21156(6) 0.28372(3) 0.03177(3) 0.01661(11) Uani 1 1 d . . .
Cl2 Cl -0.02158(6) 0.26249(3) 0.27662(3) 0.01447(10) Uani 1 1 d . . .
Cr1 Cr 0.06207(4) 0.28875(2) 0.139453(18) 0.01081(9) Uani 1 1 d . . .
H1 H -0.155(3) 0.1122(15) 0.1484(13) 0.013(5) Uiso 1 1 d . . .
H2 H -0.158(3) -0.0636(17) 0.1528(14) 0.020(5) Uiso 1 1 d . . .
H3 H 0.097(3) -0.147(2) 0.1232(15) 0.031(6) Uiso 1 1 d . . .
H4 H 0.333(3) -0.0545(18) 0.0858(15) 0.026(6) Uiso 1 1 d . . .
H11 H 0.183(3) 0.6689(16) 0.1669(13) 0.016(5) Uiso 1 1 d . . .
H12 H -0.099(3) 0.7073(16) 0.2048(14) 0.016(5) Uiso 1 1 d . . .
H13 H -0.304(3) 0.5764(14) 0.2040(12) 0.008(5) Uiso 1 1 d . . .
H14 H -0.223(3) 0.4150(15) 0.1731(13) 0.015(5) Uiso 1 1 d . . .
H6A H 0.435(3) 0.0962(16) 0.0313(15) 0.023(6) Uiso 1 1 d . . .
H7A H 0.216(3) 0.2246(15) -0.0295(15) 0.018(5) Uiso 1 1 d . . .
H8A H 0.219(3) 0.4374(15) -0.0024(14) 0.013(5) Uiso 1 1 d . . .
H9A H 0.363(3) 0.5604(16) 0.1023(13) 0.013(5) Uiso 1 1 d . . .
H6B H 0.469(3) 0.1562(16) 0.1219(15) 0.019(5) Uiso 1 1 d . . .
H7B H 0.420(3) 0.2621(17) -0.0032(15) 0.023(6) Uiso 1 1 d . . .
H8B H 0.428(3) 0.4160(15) 0.0344(14) 0.015(5) Uiso 1 1 d . . .
H9B H 0.406(3) 0.4743(16) 0.1779(15) 0.022(6) Uiso 1 1 d . . .
N1 N 0.0831(2) 0.12997(11) 0.11897(9) 0.0137(3) Uani 1 1 d . . .
N2 N 0.26327(19) 0.31605(11) 0.07861(9) 0.0129(3) Uani 1 1 d . . .
N3 N 0.01784(19) 0.44464(11) 0.15379(10) 0.0124(3) Uani 1 1 d . . .
O1 O 0.32381(16) 0.29889(9) 0.17058(8) 0.0139(3) Uani 1 1 d . . .

loop_
_atom_site_aniso_label
_atom_site_aniso_U_11
_atom_site_aniso_U_22
_atom_site_aniso_U_33
_atom_site_aniso_U_23
_atom_site_aniso_U_13
_atom_site_aniso_U_12
C1 0.0196(9) 0.0168(9) 0.0110(8) -0.0012(7) 0.0035(7) 0.0004(7)
C2 0.0277(10) 0.0163(9) 0.0143(9) -0.0003(7) 0.0039(8) -0.0035(8)
C3 0.0381(12) 0.0116(9) 0.0209(10) 0.0002(7) 0.0061(9) 0.0039(8)
C4 0.0285(11) 0.0178(10) 0.0195(10) -0.0011(7) 0.0063(8) 0.0088(8)
C5 0.0194(9) 0.0170(9) 0.0112(8) -0.0002(7) 0.0024(7) 0.0041(7)
C6 0.0163(9) 0.0197(9) 0.0193(9) -0.0022(7) 0.0059(8) 0.0046(7)
C7 0.0170(9) 0.0182(9) 0.0165(9) -0.0030(7) 0.0069(8) 0.0009(7)
C8 0.0158(9) 0.0165(9) 0.0174(9) 0.0033(7) 0.0058(7) -0.0005(7)
C9 0.0140(9) 0.0141(9) 0.0185(9) 0.0022(7) 0.0043(7) -0.0014(7)
C10 0.0138(8) 0.0136(8) 0.0112(8) 0.0030(6) 0.0006(6) -0.0009(6)
C11 0.0176(9) 0.0141(9) 0.0150(9) 0.0013(7) 0.0011(7) -0.0033(7)
C12 0.0207(9) 0.0126(9) 0.0147(9) -0.0017(7) 0.0025(7) 0.0007(7)
C13 0.0149(9) 0.0167(9) 0.0135(8) 0.0009(7) 0.0036(7) 0.0027(7)
C14 0.0136(8) 0.0152(9) 0.0139(8) 0.0016(7) 0.0030(7) -0.0022(7)
Cl1 0.0149(2) 0.0168(2) 0.0166(2) -0.00013(15) 0.00008(17) 0.00046(15)
Cl2 0.0176(2) 0.0126(2) 0.0143(2) 0.00077(15) 0.00584(16) -0.00116(15)
Cr1 0.01064(15) 0.00973(15) 0.01268(15) 0.00078(10) 0.00385(11) 0.00030(10)
N1 0.0169(8) 0.0129(7) 0.0112(7) -0.0001(5) 0.0031(6) 0.0014(6)
N2 0.0114(7) 0.0151(7) 0.0124(7) 0.0003(6) 0.0028(6) 0.0006(6)
N3 0.0126(7) 0.0123(7) 0.0123(7) 0.0013(5) 0.0027(6) 0.0008(6)
O1 0.0132(6) 0.0175(6) 0.0106(6) 0.0016(5) 0.0020(5) 0.0010(5)

loop_
_atom_type_symbol
_atom_type_description
_atom_type_scat_dispersion_real
_atom_type_scat_dispersion_imag
_atom_type_scat_source
C C 0.0033 0.0016 'International Tables Vol C Tables 4.2.6.8 and 6.1.1.4'
H H 0.0000 0.0000 'International Tables Vol C Tables 4.2.6.8 and 6.1.1.4'
N N 0.0061 0.0033 'International Tables Vol C Tables 4.2.6.8 and 6.1.1.4'
O O 0.0106 0.0060 'International Tables Vol C Tables 4.2.6.8 and 6.1.1.4'
Cl Cl 0.1484 0.1585 'International Tables Vol C Tables 4.2.6.8 and 6.1.1.4'
Cr Cr 0.3209 0.6236 'International Tables Vol C Tables 4.2.6.8 and 6.1.1.4'

loop_
_geom_angle_atom_site_label_1
_geom_angle_atom_site_label_2
_geom_angle_atom_site_label_3
_geom_angle
_geom_angle_site_symmetry_1
_geom_angle_site_symmetry_3
_geom_angle_publ_flag
N1 C1 C2 123.29(18) . . ?
N1 C1 H1 115.4(12) . . ?
C2 C1 H1 121.3(12) . . ?
C1 C2 C3 118.60(19) . . ?
C1 C2 H2 119.3(13) . . ?
C3 C2 H2 122.1(13) . . ?
C4 C3 C2 118.61(18) . . ?
C4 C3 H3 120.6(16) . . ?
C2 C3 H3 120.8(16) . . ?
C3 C4 C5 120.39(19) . . ?
C3 C4 H4 122.9(15) . . ?
C5 C4 H4 116.8(15) . . ?
N1 C5 C4 121.08(18) . . ?
N1 C5 C6 119.09(16) . . ?
C4 C5 C6 119.81(17) . . ?
C5 C6 C7 115.97(16) . . ?
C5 C6 H6A 109.3(12) . . ?
C7 C6 H6A 106.8(12) . . ?
C5 C6 H6B 110.7(13) . . ?
C7 C6 H6B 107.1(13) . . ?
H6A C6 H6B 106.5(18) . . ?
N2 C7 C6 112.52(15) . . ?
N2 C7 H7A 108.0(12) . . ?
C6 C7 H7A 111.0(12) . . ?
N2 C7 H7B 108.3(13) . . ?
C6 C7 H7B 109.2(13) . . ?
H7A C7 H7B 107.7(18) . . ?
N2 C8 C9 113.26(15) . . ?
N2 C8 H8A 108.0(12) . . ?
C9 C8 H8A 111.1(12) . . ?
N2 C8 H8B 108.1(12) . . ?
C9 C8 H8B 109.7(12) . . ?
H8A C8 H8B 106.3(16) . . ?
C10 C9 C8 116.02(15) . . ?
C10 C9 H9A 108.7(11) . . ?
C8 C9 H9A 106.3(11) . . ?
C10 C9 H9B 110.0(12) . . ?
C8 C9 H9B 107.9(13) . . ?
H9A C9 H9B 107.4(17) . . ?
N3 C10 C11 121.31(16) . . ?
N3 C10 C9 119.46(15) . . ?
C11 C10 C9 119.23(16) . . ?
C12 C11 C10 120.03(17) . . ?
C12 C11 H11 121.4(13) . . ?
C10 C11 H11 118.5(13) . . ?
C11 C12 C13 118.70(17) . . ?
C11 C12 H12 123.5(13) . . ?
C13 C12 H12 117.8(13) . . ?
C14 C13 C12 118.87(17) . . ?
C14 C13 H13 118.3(12) . . ?
C12 C13 H13 122.9(12) . . ?
N3 C14 C13 122.99(17) . . ?
N3 C14 H14 115.0(13) . . ?
C13 C14 H14 122.0(13) . . ?
O1 Cr1 N2 42.29(5) . . ?
O1 Cr1 N3 94.64(5) . . ?
N2 Cr1 N3 91.36(6) . . ?
O1 Cr1 N1 90.07(5) . . ?
N2 Cr1 N1 91.27(6) . . ?
N3 Cr1 N1 175.11(6) . . ?
O1 Cr1 Cl1 150.44(4) . . ?
N2 Cr1 Cl1 108.32(5) . . ?
N3 Cr1 Cl1 88.16(4) . . ?
N1 Cr1 Cl1 87.10(4) . . ?
O1 Cr1 Cl2 104.08(4) . . ?
N2 Cr1 Cl2 146.23(4) . . ?
N3 Cr1 Cl2 88.44(4) . . ?
N1 Cr1 Cl2 91.65(4) . . ?
Cl1 Cr1 Cl2 105.42(2) . . ?
C5 N1 C1 117.93(16) . . ?
C5 N1 Cr1 127.20(12) . . ?
C1 N1 Cr1 114.58(12) . . ?
O1 N2 C8 112.68(13) . . ?
O1 N2 C7 114.31(13) . . ?
C8 N2 C7 111.98(14) . . ?
O1 N2 Cr1 66.98(8) . . ?
C8 N2 Cr1 122.96(11) . . ?
C7 N2 Cr1 119.32(11) . . ?
C10 N3 C14 118.03(15) . . ?
C10 N3 Cr1 127.00(12) . . ?
C14 N3 Cr1 114.90(11) . . ?
N2 O1 Cr1 70.74(8) . . ?

loop_
_geom_bond_atom_site_label_1
_geom_bond_atom_site_label_2
_geom_bond_distance
_geom_bond_site_symmetry_2
_geom_bond_publ_flag
C1 N1 1.353(2) . ?
C1 C2 1.377(3) . ?
C1 H1 0.94(2) . ?
C2 C3 1.383(3) . ?
C2 H2 0.94(2) . ?
C3 C4 1.375(3) . ?
C3 H3 0.88(3) . ?
C4 C5 1.391(3) . ?
C4 H4 0.91(2) . ?
C5 N1 1.349(2) . ?
C5 C6 1.505(3) . ?
C6 C7 1.509(3) . ?
C6 H6A 1.00(2) . ?
C6 H6B 0.96(2) . ?
C7 N2 1.492(2) . ?
C7 H7A 0.98(2) . ?
C7 H7B 0.98(2) . ?
C8 N2 1.482(2) . ?
C8 C9 1.512(3) . ?
C8 H8A 0.98(2) . ?
C8 H8B 0.99(2) . ?
C9 C10 1.499(2) . ?
C9 H9A 1.00(2) . ?
C9 H9B 1.00(2) . ?
C10 N3 1.350(2) . ?
C10 C11 1.392(3) . ?
C11 C12 1.376(3) . ?
C11 H11 0.92(2) . ?
C12 C13 1.385(3) . ?
C12 H12 0.92(2) . ?
C13 C14 1.375(3) . ?
C13 H13 0.91(2) . ?
C14 N3 1.354(2) . ?
C14 H14 0.92(2) . ?
Cl1 Cr1 2.3386(6) . ?
Cl2 Cr1 2.3456(6) . ?
Cr1 O1 1.9193(13) . ?
Cr1 N2 1.9686(15) . ?
Cr1 N3 2.1055(15) . ?
Cr1 N1 2.1326(15) . ?
N2 O1 1.4031(18) . ?
